data_4503925
loop_
_publ_author_name
'Chopra, Deepak'
'Thiruvenkatam, Vijay'
'Manjunath, S. G.'
'Guru Row, Tayur N.'

_publ_section_title
;
 Variability in Halogen Interactions:&#x00A0; In situ Cryocrystallization
 of Low Melting Substituted Trifluoroacetophenones
;
_journal_issue 5
_journal_name_full 'Crystal Growth &amp; Design'
_journal_page_first 868
_journal_paper_doi 10.1021/cg0604881
_journal_volume 7
_journal_year 2007
_chemical_formula_moiety 'C8 H4 F4 O'
_chemical_formula_sum 'C8 H4 F4 O'
_chemical_formula_weight 192.11
_chemical_name_systematic ?
_space_group_IT_number 14
_symmetry_cell_setting monoclinic
_symmetry_Int_Tables_number 14
_symmetry_space_group_name_Hall '-P 2ybc'
_symmetry_space_group_name_H-M 'P 1 21/c 1'
_atom_sites_solution_hydrogens geom
_atom_sites_solution_primary direct
_atom_sites_solution_secondary difmap
_cell_angle_alpha 90
_cell_angle_beta 102.790(5)
_cell_angle_gamma 90
_cell_formula_units_Z 4
_cell_length_a 10.456(3)
_cell_length_b 9.592(3)
_cell_length_c 7.806(2)
_cell_measurement_reflns_used 750
_cell_measurement_temperature 175(2)
_cell_measurement_theta_max 25.8
_cell_measurement_theta_min 1.4
_cell_volume 763.5(4)
_computing_cell_refinement SMART
_computing_data_collection 'SMART (Bruker, 1998)'
_computing_data_reduction 'SAINT (Bruker, 1998)'
_computing_molecular_graphics 'Ortep-3 for Windows (Farrugia, 1997) and CAMERON (Watkin et al., 1993)'
_computing_publication_material 'PLATON (Spek, 2003)'
_computing_structure_refinement 'SHELXL-97 (Sheldrick, 1997)'
_computing_structure_solution 'SIR92 (Altomare et al., 1993)'
_diffrn_ambient_temperature 175(2)
_diffrn_measured_fraction_theta_full 0.999
_diffrn_measured_fraction_theta_max 0.996
_diffrn_measurement_device_type 'Bruker SMART CCD area detector'
_diffrn_measurement_method '\f and \w scans'
_diffrn_radiation_monochromator graphite
_diffrn_radiation_source 'fine-focus sealed tube'
_diffrn_radiation_type MoK\a
_diffrn_radiation_wavelength 0.71073
_diffrn_reflns_av_R_equivalents 0.0149
_diffrn_reflns_av_sigmaI/netI 0.0130
_diffrn_reflns_limit_h_max 12
_diffrn_reflns_limit_h_min -12
_diffrn_reflns_limit_k_max 11
_diffrn_reflns_limit_k_min -11
_diffrn_reflns_limit_l_max 9
_diffrn_reflns_limit_l_min -9
_diffrn_reflns_number 5577
_diffrn_reflns_reduction_process
;
;
_diffrn_reflns_theta_full 25.00
_diffrn_reflns_theta_max 26.00
_diffrn_reflns_theta_min 2.00
_exptl_absorpt_coefficient_mu 0.174
_exptl_absorpt_correction_T_max 0.966
_exptl_absorpt_correction_T_min 0.918
_exptl_absorpt_correction_type multi-scan
_exptl_absorpt_process_details '(SADABS; Sheldrick, 1997)'
_exptl_crystal_colour colorless
_exptl_crystal_density_diffrn 1.671
_exptl_crystal_density_method 'Not Measured'
_exptl_crystal_description blocks
_exptl_crystal_F_000 384
_exptl_crystal_size_max 0.30
_exptl_crystal_size_mid 0.25
_exptl_crystal_size_min 0.20
_refine_diff_density_max 0.166
_refine_diff_density_min -0.254
_refine_diff_density_rms 0.045
_refine_ls_extinction_coef 0.040(4)
_refine_ls_extinction_expression Fc^*^=kFc[1+0.001xFc^2^\l^3^/sin(2\q)]^-1/4^
_refine_ls_extinction_method SHELXL
_refine_ls_goodness_of_fit_ref 1.081
_refine_ls_hydrogen_treatment mixed
_refine_ls_matrix_type full
_refine_ls_number_parameters 135
_refine_ls_number_reflns 1504
_refine_ls_number_restraints 0
_refine_ls_restrained_S_all 1.081
_refine_ls_R_factor_all 0.0362
_refine_ls_R_factor_gt 0.0326
_refine_ls_shift/su_max 0.000
_refine_ls_shift/su_mean 0.000
_refine_ls_structure_factor_coef Fsqd
_refine_ls_weighting_details 'calc w=1/[\s^2^(Fo^2^)+(0.0471P)^2^+0.1541P] where P=(Fo^2^+2Fc^2^)/3'
_refine_ls_weighting_scheme calc
_refine_ls_wR_factor_gt 0.0875
_refine_ls_wR_factor_ref 0.0899
_reflns_number_gt 1340
_reflns_number_total 1504
_reflns_threshold_expression >2sigma(I)
_cod_data_source_file cg0604881si20070308_121101.cif
_cod_data_source_block pftrifd_
_cod_depositor_comments
;
The following automatic conversions were performed:

'_symmetry_cell_setting' value 'Monoclinic' changed to 'monoclinic'
according to /home/saulius/struct/CIF-dictionaries/cif_core.dic
dictionary named 'cif_core.dic' version 2.4.1 from 2010-06-29.

Automatic conversion script
Id: cif_fix_values 1715 2011-07-08 13:25:40Z adriana 
;
_cod_original_cell_volume 763.4(4)
_cod_original_sg_symbol_H-M 'P 21/c'
_cod_database_code 4503925

loop_
_symmetry_equiv_pos_site_id
_symmetry_equiv_pos_as_xyz
1 x,y,z
2 -x,1/2+y,1/2-z
3 -x,-y,-z
4 x,1/2-y,1/2+z

loop_
_atom_site_label
_atom_site_type_symbol
_atom_site_fract_x
_atom_site_fract_y
_atom_site_fract_z
_atom_site_U_iso_or_equiv
_atom_site_adp_type
_atom_site_occupancy
_atom_site_symmetry_multiplicity
_atom_site_calc_flag
F3 F 0.25088(9) 0.12079(9) 0.17397(11) 0.0554(3) Uani 1 1 d
F1 F 0.39053(10) -0.52975(9) 0.11482(14) 0.0626(3) Uani 1 1 d
F4 F 0.32991(9) 0.14302(9) -0.05566(13) 0.0602(3) Uani 1 1 d
C4 C 0.22007(11) -0.14971(13) -0.02001(15) 0.0323(3) Uani 1 1 d
C2 C 0.40528(13) -0.28603(15) 0.12854(18) 0.0425(3) Uani 1 1 d
C7 C 0.15319(12) -0.01679(14) -0.07594(16) 0.0371(3) Uani 1 1 d
F2 F 0.14074(9) 0.22863(9) -0.05195(14) 0.0618(3) Uani 1 1 d
C3 C 0.34783(12) -0.15794(14) 0.08339(16) 0.0371(3) Uani 1 1 d
C1 C 0.33370(13) -0.40408(14) 0.07089(17) 0.0412(3) Uani 1 1 d
C6 C 0.20741(13) -0.40070(14) -0.02928(17) 0.0405(3) Uani 1 1 d
C5 C 0.15111(12) -0.27235(14) -0.07585(16) 0.0365(3) Uani 1 1 d
C8 C 0.21896(13) 0.12073(14) -0.00114(19) 0.0424(3) Uani 1 1 d
O1 O 0.04853(10) -0.00773(11) -0.17899(16) 0.0578(3) Uani 1 1 d
H5 H 0.0633(16) -0.2661(15) -0.147(2) 0.043(4) Uiso 1 1 d
H2 H 0.4875(17) -0.2932(17) 0.195(2) 0.050(4) Uiso 1 1 d
H3 H 0.3977(15) -0.0763(17) 0.124(2) 0.047(4) Uiso 1 1 d
H6 H 0.1621(16) -0.4843(17) -0.065(2) 0.049(4) Uiso 1 1 d

loop_
_atom_site_aniso_label
_atom_site_aniso_U_11
_atom_site_aniso_U_22
_atom_site_aniso_U_33
_atom_site_aniso_U_23
_atom_site_aniso_U_13
_atom_site_aniso_U_12
F3 0.0673(6) 0.0495(5) 0.0485(5) -0.0112(4) 0.0110(4) -0.0138(4)
F1 0.0631(6) 0.0456(5) 0.0747(6) 0.0178(4) 0.0058(5) 0.0131(4)
F4 0.0474(5) 0.0577(5) 0.0816(7) 0.0126(5) 0.0276(4) -0.0065(4)
C4 0.0279(6) 0.0401(7) 0.0288(6) -0.0011(5) 0.0060(4) 0.0007(5)
C2 0.0289(6) 0.0528(8) 0.0423(7) 0.0095(6) 0.0003(5) 0.0021(5)
C7 0.0310(6) 0.0443(7) 0.0355(6) -0.0007(5) 0.0061(5) 0.0031(5)
F2 0.0565(5) 0.0394(5) 0.0886(7) 0.0052(4) 0.0142(5) 0.0076(4)
C3 0.0297(6) 0.0426(7) 0.0369(7) 0.0012(5) 0.0030(5) -0.0041(5)
C1 0.0427(7) 0.0419(7) 0.0396(7) 0.0094(5) 0.0103(5) 0.0078(5)
C6 0.0427(7) 0.0388(7) 0.0396(7) -0.0046(5) 0.0082(5) -0.0044(5)
C5 0.0289(6) 0.0450(7) 0.0334(6) -0.0055(5) 0.0024(5) 0.0000(5)
C8 0.0386(7) 0.0404(7) 0.0495(8) 0.0043(6) 0.0129(6) 0.0012(5)
O1 0.0443(6) 0.0540(6) 0.0643(7) -0.0036(5) -0.0116(5) 0.0125(4)

loop_
_atom_type_symbol
_atom_type_description
_atom_type_scat_dispersion_real
_atom_type_scat_dispersion_imag
_atom_type_scat_source
O O 0.0106 0.0060 'International Tables Vol C Tables 4.2.6.8 and 6.1.1.4'
F F 0.0171 0.0103 'International Tables Vol C Tables 4.2.6.8 and 6.1.1.4'
H H 0.0000 0.0000 'International Tables Vol C Tables 4.2.6.8 and 6.1.1.4'
C C 0.0033 0.0016 'International Tables Vol C Tables 4.2.6.8 and 6.1.1.4'

loop_
_geom_angle_atom_site_label_1
_geom_angle_atom_site_label_2
_geom_angle_atom_site_label_3
_geom_angle
C5 C4 C3 119.48(11)
C5 C4 C7 117.23(10)
C3 C4 C7 123.28(11)
C1 C2 C3 118.34(12)
C1 C2 H2 120.3(10)
C3 C2 H2 121.3(10)
O1 C7 C4 124.03(12)
O1 C7 C8 116.91(12)
C4 C7 C8 119.06(11)
C2 C3 C4 120.21(12)
C2 C3 H3 118.0(9)
C4 C3 H3 121.8(9)
F1 C1 C2 118.23(12)
F1 C1 C6 118.44(12)
C2 C1 C6 123.33(12)
C1 C6 C5 118.06(12)
C1 C6 H6 120.3(10)
C5 C6 H6 121.6(10)
C6 C5 C4 120.58(11)
C6 C5 H5 120.3(9)
C4 C5 H5 119.2(9)
F2 C8 F3 107.73(11)
F2 C8 F4 107.53(11)
F3 C8 F4 106.74(11)
F2 C8 C7 111.17(11)
F3 C8 C7 112.21(11)
F4 C8 C7 111.20(11)

loop_
_geom_bond_atom_site_label_1
_geom_bond_atom_site_label_2
_geom_bond_distance
F3 C8 1.3333(17)
F1 C1 1.3540(16)
F4 C8 1.3384(16)
C4 C5 1.3980(17)
C4 C3 1.4017(17)
C4 C7 1.4730(17)
C2 C1 1.377(2)
C2 C3 1.3786(19)
C2 H2 0.903(17)
C7 O1 1.2093(16)
C7 C8 1.5414(19)
F2 C8 1.3242(16)
C3 H3 0.956(16)
C1 C6 1.3780(19)
C6 C5 1.3782(19)
C6 H6 0.942(17)
C5 H5 0.963(16)

loop_
_geom_torsion_atom_site_label_1
_geom_torsion_atom_site_label_2
_geom_torsion_atom_site_label_3
_geom_torsion_atom_site_label_4
_geom_torsion
C5 C4 C7 O1 -7.02(19)
C3 C4 C7 O1 172.37(13)
C5 C4 C7 C8 173.31(11)
C3 C4 C7 C8 -7.30(18)
C1 C2 C3 C4 -0.55(19)
C5 C4 C3 C2 0.46(18)
C7 C4 C3 C2 -178.92(11)
C3 C2 C1 F1 179.74(12)
C3 C2 C1 C6 -0.2(2)
F1 C1 C6 C5 -178.94(12)
C2 C1 C6 C5 1.0(2)
C1 C6 C5 C4 -1.05(19)
C3 C4 C5 C6 0.36(18)
C7 C4 C5 C6 179.78(11)
O1 C7 C8 F2 6.12(18)
C4 C7 C8 F2 -174.19(11)
O1 C7 C8 F3 126.84(13)
C4 C7 C8 F3 -53.46(15)
O1 C7 C8 F4 -113.67(14)
C4 C7 C8 F4 66.02(15)

loop_
_cod_related_entry_id
_cod_related_entry_database
_cod_related_entry_code
1 ChemSpider 62768
